data_1540106
loop_
_publ_author_name
'Holz, K.'
'Mattes, R.'

_publ_section_title
;
 Verbindungen des Antimon(III) mit SbFnOm-Koordinationssphaere.
 Kristallstrukturen von K(SbF2)HAsO4, NH4(SbF2)HAsO4 und Sb3O2F5
;
_journal_name_full 'Zeitschrift fuer Anorganische und Allgemeine Chemie'
_journal_page_first 133
_journal_page_last 142
_journal_volume 578
_journal_year 1989
_chemical_formula_sum 'F5 O2 Sb3'
_chemical_name_systematic 'Sb3 O2 F5'
_space_group_IT_number 13
_symmetry_space_group_name_Hall '-P 2yc'
_symmetry_space_group_name_H-M 'P 1 2/c 1'
_cell_angle_alpha 90
_cell_angle_beta 107.7
_cell_angle_gamma 90
_cell_formula_units_Z 4
_cell_length_a 13.155
_cell_length_b 5.927
_cell_length_c 9.023
_cell_volume 670.217
_citation_journal_id_ASTM ZAACAB
_cod_data_source_file Holz_ZAACAB_1989_1922.cif
_cod_data_source_block F5O2Sb3
_cod_original_cell_volume 670.2169
_cod_database_code 1540106

loop_
_symmetry_equiv_pos_as_xyz
x,y,z
-x,y,-z+1/2
-x,-y,-z
x,-y,z-1/2

loop_
_atom_site_label
_atom_site_type_symbol
_atom_site_fract_x
_atom_site_fract_y
_atom_site_fract_z
_atom_site_occupancy
_atom_site_U_iso_or_equiv
Sb4 Sb+3 0.3621 0.0423 0.4153 1 0.0
O2 O-2 0.4932 0.1664 0.0773 1 0.0
F2 F-1 -0.0396 0.2659 0.0864 1 0.0
Sb1 Sb+3 0 0.047 0.25 1 0.0
Sb2 Sb+3 0.2092 0.4372 0.1186 1 0.0
F4 F-1 0.1505 0.135 0.2322 1 0.0
O1 O-2 0.3382 0.2626 0.2199 1 0.0
F3 F-1 0.2969 0.4557 0.487 1 0.0
F1 F-1 0.3613 -0.1946 0.265 1 0.0
F5 F-1 -0.158 -0.2275 0.0514 1 0.0
Sb3 Sb+3 0.5 -0.6153 0.25 1 0.0
